data_7207261
loop_
_publ_author_name
'Cai, Song-Liang'
'Zheng, Sheng-Run'
'Pan, Mei'
'Tan, Jing-Bo'
'Fan, Jun'
'Zhang, Wei-Guang'

_publ_section_title
;
 An unprecedented (3,4,14)-connected 3D metal--organic framework based on
 planar octanuclear lead(ii) clusters as a secondary building unit
;
_journal_issue 4
_journal_name_full CrystEngComm
_journal_page_first 1193
_journal_paper_doi 10.1039/c2ce06378f
_journal_volume 14
_journal_year 2012
_chemical_formula_sum 'C30 H14 Cl N9 O12 Pb4'
_chemical_formula_weight 1556.71
_chemical_name_systematic
;
?
;
_space_group_IT_number 14
_symmetry_cell_setting monoclinic
_symmetry_space_group_name_Hall '-P 2ybc'
_symmetry_space_group_name_H-M 'P 1 21/c 1'
_atom_sites_solution_hydrogens geom
_atom_sites_solution_primary direct
_atom_sites_solution_secondary difmap
_audit_creation_method SHELXL-97
_cell_angle_alpha 90.00
_cell_angle_beta 117.065(10)
_cell_angle_gamma 90.00
_cell_formula_units_Z 4
_cell_length_a 8.8709(18)
_cell_length_b 30.672(6)
_cell_length_c 13.972(3)
_cell_measurement_reflns_used 2424
_cell_measurement_temperature 298(2)
_cell_measurement_theta_max 23.84
_cell_measurement_theta_min 2.58
_cell_volume 3385.3(12)
_computing_cell_refinement 'Bruker SAINT'
_computing_data_collection 'Bruker APEX2'
_computing_data_reduction 'Bruker SAINT'
_computing_molecular_graphics 'Bruker SHELXTL'
_computing_publication_material 'Bruker SHELXTL'
_computing_structure_refinement 'SHELXL-97 (Sheldrick, 2008)'
_computing_structure_solution 'SHELXS-97 (Sheldrick, 2008)'
_diffrn_ambient_temperature 298(2)
_diffrn_measured_fraction_theta_full 0.996
_diffrn_measured_fraction_theta_max 0.996
_diffrn_measurement_device_type 'Bruker APEX-II CCD'
_diffrn_measurement_method '\f and \w scans'
_diffrn_radiation_monochromator graphite
_diffrn_radiation_source 'fine-focus sealed tube'
_diffrn_radiation_type MoK\a
_diffrn_radiation_wavelength 0.71073
_diffrn_reflns_av_R_equivalents 0.0794
_diffrn_reflns_av_sigmaI/netI 0.0964
_diffrn_reflns_limit_h_max 10
_diffrn_reflns_limit_h_min -10
_diffrn_reflns_limit_k_max 36
_diffrn_reflns_limit_k_min -32
_diffrn_reflns_limit_l_max 16
_diffrn_reflns_limit_l_min -16
_diffrn_reflns_number 17428
_diffrn_reflns_theta_full 25.25
_diffrn_reflns_theta_max 25.25
_diffrn_reflns_theta_min 1.77
_diffrn_standards_decay_% none
_exptl_absorpt_coefficient_mu 19.992
_exptl_absorpt_correction_T_max 0.1021
_exptl_absorpt_correction_T_min 0.0654
_exptl_absorpt_correction_type multi-scan
_exptl_absorpt_process_details 'Higashi, T. (1995)'
_exptl_crystal_colour Yellow
_exptl_crystal_density_diffrn 3.054
_exptl_crystal_density_method 'not measured'
_exptl_crystal_description Block
_exptl_crystal_F_000 2792
_exptl_crystal_size_max 0.30
_exptl_crystal_size_mid 0.25
_exptl_crystal_size_min 0.21
_refine_diff_density_max 1.941
_refine_diff_density_min -2.240
_refine_diff_density_rms 0.300
_refine_ls_extinction_method none
_refine_ls_goodness_of_fit_ref 1.009
_refine_ls_hydrogen_treatment constr
_refine_ls_matrix_type full
_refine_ls_number_parameters 505
_refine_ls_number_reflns 6116
_refine_ls_number_restraints 12
_refine_ls_restrained_S_all 1.009
_refine_ls_R_factor_all 0.0817
_refine_ls_R_factor_gt 0.0469
_refine_ls_shift/su_max 0.001
_refine_ls_shift/su_mean 0.000
_refine_ls_structure_factor_coef Fsqd
_refine_ls_weighting_details 'calc w=1/[\s^2^(Fo^2^)+(0.0345P)^2^+0.0000P] where P=(Fo^2^+2Fc^2^)/3'
_refine_ls_weighting_scheme calc
_refine_ls_wR_factor_gt 0.0915
_refine_ls_wR_factor_ref 0.1039
_reflns_number_gt 4220
_reflns_number_total 6116
_reflns_threshold_expression >2sigma(I)
_cod_data_source_file c2ce06378f.txt
_cod_data_source_block csl-1
_cod_depositor_comments
;
The following automatic conversions were performed:

'_symmetry_cell_setting' value 'Monoclinic' changed to 'monoclinic'
according to /home/saulius/struct/CIF-dictionaries/cif_core.dic
dictionary named 'cif_core.dic' version 2.4.1 from 2010-06-29.

Automatic conversion script
Id: cif_fix_values 1715 2011-07-08 13:25:40Z adriana 
;
_cod_original_sg_symbol_Hall '-P 2ybc '
_cod_original_sg_symbol_H-M 'P2(1)/c '
_cod_database_code 7207261

loop_
_symmetry_equiv_pos_as_xyz
'x, y, z'
'-x, y+1/2, -z+1/2'
'-x, -y, -z'
'x, -y-1/2, z-1/2'

loop_
_atom_site_label
_atom_site_type_symbol
_atom_site_fract_x
_atom_site_fract_y
_atom_site_fract_z
_atom_site_U_iso_or_equiv
_atom_site_adp_type
_atom_site_occupancy
_atom_site_symmetry_multiplicity
_atom_site_calc_flag
_atom_site_refinement_flags
Pb1 Pb -0.19628(7) -0.341315(17) 0.18157(4) 0.02392(15) Uani 1 1 d .
Pb2 Pb 0.41408(8) -0.192569(18) 0.12887(5) 0.02758(16) Uani 1 1 d .
Pb3 Pb -0.35416(7) -0.490581(17) 0.17136(4) 0.02238(15) Uani 1 1 d .
Pb4 Pb 0.22060(8) -0.435456(19) 0.51583(5) 0.02899(17) Uani 1 1 d .
Cl1 Cl 0.1515(7) -0.36647(16) 0.3930(4) 0.0634(15) Uani 1 1 d .
O1 O -0.0128(13) -0.3820(3) 0.1235(8) 0.034(3) Uani 1 1 d .
O2 O 0.2270(14) -0.3882(3) 0.1121(9) 0.043(3) Uani 1 1 d .
H2 H 0.2917 -0.3722 0.1014 0.065 Uiso 1 1 d R
O3 O 0.4544(14) -0.3391(3) 0.1264(10) 0.045(3) Uani 1 1 d .
O4 O 0.5256(13) -0.2686(3) 0.1501(9) 0.035(3) Uani 1 1 d .
O5 O -0.3280(13) -0.4111(3) 0.1106(7) 0.028(2) Uani 1 1 d .
O6 O -0.5094(17) -0.4484(3) -0.0254(8) 0.060(4) Uani 1 1 d .
O7 O -0.6706(15) -0.4370(3) -0.2544(8) 0.042(3) Uani 1 1 d .
O8 O -0.7275(12) -0.3757(3) -0.3483(7) 0.026(2) Uani 1 1 d .
O9 O -0.1424(14) -0.4623(4) 0.3494(9) 0.048(3) Uani 1 1 d .
O10 O -0.0858(14) -0.4289(4) 0.4995(8) 0.042(3) Uani 1 1 d .
O11 O -0.2231(14) -0.4093(4) 0.6131(9) 0.050(3) Uani 1 1 d .
H11 H -0.1743 -0.4164 0.5777 0.076 Uiso 1 1 d R
O12 O -0.4794(13) -0.4104(4) 0.5981(8) 0.041(3) Uani 1 1 d .
N1 N 0.0288(15) -0.2934(3) 0.1646(9) 0.022(3) Uani 1 1 d .
N2 N 0.2356(15) -0.2489(4) 0.1743(10) 0.025(3) Uani 1 1 d .
N3 N -0.2430(16) -0.1880(4) 0.2120(10) 0.029(3) Uani 1 1 d .
N4 N -0.3508(15) -0.3398(3) -0.0128(9) 0.023(3) Uani 1 1 d .
N5 N -0.4976(17) -0.3285(3) -0.1885(10) 0.029(3) Uani 1 1 d .
N6 N -0.124(3) -0.2131(6) -0.0631(13) 0.072(6) Uani 1 1 d .
N7 N -0.4740(17) -0.4763(4) 0.3095(9) 0.035(3) Uani 1 1 d .
N8 N -0.6082(15) -0.4559(4) 0.4064(9) 0.027(3) Uani 1 1 d .
N9 N -1.0758(17) -0.5047(4) 0.1604(10) 0.033(3) Uani 1 1 d .
C1 C 0.116(2) -0.3644(5) 0.1267(12) 0.030(4) Uani 1 1 d .
C2 C 0.1403(19) -0.3171(5) 0.1454(12) 0.027(4) Uani 1 1 d .
C3 C 0.2681(18) -0.2898(4) 0.1506(11) 0.021(3) Uani 1 1 d .
C4 C 0.424(2) -0.2989(5) 0.1412(12) 0.031(4) Uani 1 1 d .
C5 C 0.0906(18) -0.2524(4) 0.1843(11) 0.020(3) Uani 1 1 d .
C6 C 0.010(2) -0.2172(5) 0.2172(12) 0.028(4) Uani 1 1 d .
C7 C 0.104(2) -0.1860(5) 0.2858(13) 0.035(4) Uani 1 1 d .
H7 H 0.2206 -0.1853 0.3122 0.042 Uiso 1 1 calc R
C8 C 0.021(2) -0.1547(5) 0.3163(13) 0.037(4) Uani 1 1 d .
H8 H 0.0815 -0.1322 0.3623 0.045 Uiso 1 1 calc R
C9 C -0.1442(19) -0.1570(4) 0.2801(13) 0.025(4) Uani 1 1 d .
H9 H -0.1961 -0.1358 0.3028 0.030 Uiso 1 1 calc R
C10 C -0.157(2) -0.2177(4) 0.1851(12) 0.027(4) Uani 1 1 d .
H10 H -0.2193 -0.2405 0.1408 0.033 Uiso 1 1 calc R
C11 C -0.425(2) -0.4155(4) 0.0120(10) 0.025(3) Uani 1 1 d U
C12 C -0.4359(18) -0.3775(4) -0.0582(10) 0.020(3) Uani 1 1 d .
C13 C -0.5284(19) -0.3708(4) -0.1691(11) 0.024(3) Uani 1 1 d .
C14 C -0.6555(19) -0.3969(4) -0.2611(11) 0.021(3) Uani 1 1 d .
C15 C -0.3942(19) -0.3118(4) -0.0947(11) 0.024(3) Uani 1 1 d .
C16 C -0.336(2) -0.2653(4) -0.0830(11) 0.026(4) Uani 1 1 d .
C17 C -0.449(3) -0.2329(5) -0.0908(12) 0.052(5) Uani 1 1 d .
H17 H -0.5586 -0.2396 -0.1023 0.062 Uiso 1 1 calc R
C18 C -0.393(3) -0.1882(6) -0.0804(14) 0.062(6) Uani 1 1 d .
H18A H -0.4607 -0.1649 -0.0816 0.074 Uiso 1 1 calc R
C19 C -0.233(4) -0.1826(7) -0.0689(15) 0.068(6) Uani 1 1 d U
H19 H -0.1962 -0.1539 -0.0646 0.082 Uiso 1 1 calc R
C20 C -0.178(2) -0.2555(5) -0.0698(13) 0.045(5) Uani 1 1 d .
H20 H -0.1047 -0.2781 -0.0653 0.054 Uiso 1 1 calc R
C21 C -0.187(2) -0.4490(5) 0.4136(13) 0.032(4) Uani 1 1 d .
C22 C -0.3635(19) -0.4549(4) 0.3972(11) 0.025(3) Uani 1 1 d .
C23 C -0.4467(19) -0.4430(5) 0.4568(12) 0.026(4) Uani 1 1 d .
C24 C -0.382(2) -0.4196(6) 0.5606(14) 0.041(4) Uani 1 1 d .
C25 C -0.6195(19) -0.4762(5) 0.3196(11) 0.025(4) Uani 1 1 d .
C26 C -0.780(2) -0.4967(4) 0.2351(11) 0.025(4) Uani 1 1 d .
C27 C -0.775(2) -0.5281(5) 0.1661(13) 0.042(5) Uani 1 1 d .
H27 H -0.6719 -0.5370 0.1706 0.050 Uiso 1 1 calc R
C28 C -0.923(2) -0.5465(5) 0.0908(13) 0.040(4) Uani 1 1 d .
H28 H -0.9244 -0.5657 0.0388 0.048 Uiso 1 1 calc R
C29 C -1.070(2) -0.5349(5) 0.0965(13) 0.035(4) Uani 1 1 d .
H29 H -1.1697 -0.5495 0.0524 0.042 Uiso 1 1 calc R
C30 C -0.927(2) -0.4870(5) 0.2307(12) 0.034(4) Uani 1 1 d .
H30 H -0.9294 -0.4666 0.2794 0.041 Uiso 1 1 calc R

loop_
_atom_site_aniso_label
_atom_site_aniso_U_11
_atom_site_aniso_U_22
_atom_site_aniso_U_33
_atom_site_aniso_U_23
_atom_site_aniso_U_13
_atom_site_aniso_U_12
Pb1 0.0271(4) 0.0220(3) 0.0197(3) -0.0053(2) 0.0081(3) -0.0059(2)
Pb2 0.0343(4) 0.0246(3) 0.0210(3) -0.0039(2) 0.0101(3) 0.0025(3)
Pb3 0.0249(3) 0.0188(3) 0.0189(3) -0.0020(2) 0.0060(3) -0.0045(2)
Pb4 0.0239(4) 0.0336(4) 0.0249(3) -0.0079(3) 0.0072(3) -0.0040(3)
Cl1 0.077(4) 0.069(3) 0.031(3) 0.016(2) 0.013(3) 0.027(3)
O1 0.021(7) 0.034(6) 0.034(7) -0.017(5) 0.000(5) -0.001(5)
O2 0.038(8) 0.018(6) 0.082(9) -0.010(6) 0.035(7) -0.005(5)
O3 0.036(8) 0.021(6) 0.094(10) -0.014(6) 0.044(7) -0.001(5)
O4 0.021(6) 0.023(6) 0.060(8) 0.000(5) 0.017(6) 0.000(5)
O5 0.040(7) 0.025(6) 0.017(6) 0.006(4) 0.010(5) -0.004(5)
O6 0.102(11) 0.034(7) 0.012(6) 0.001(5) -0.003(7) -0.038(7)
O7 0.068(9) 0.025(6) 0.022(6) -0.002(5) 0.010(6) -0.006(6)
O8 0.033(7) 0.013(5) 0.019(6) -0.002(4) 0.000(5) -0.002(4)
O9 0.030(7) 0.082(9) 0.039(7) -0.039(6) 0.021(6) -0.008(6)
O10 0.025(7) 0.073(8) 0.029(7) -0.031(6) 0.013(6) -0.009(6)
O11 0.021(7) 0.093(10) 0.043(8) -0.039(7) 0.021(6) -0.025(6)
O12 0.025(7) 0.063(8) 0.037(7) -0.023(6) 0.016(6) -0.019(6)
N1 0.032(8) 0.016(7) 0.018(7) -0.010(5) 0.011(6) -0.001(6)
N2 0.024(8) 0.023(7) 0.038(8) -0.007(6) 0.023(7) -0.008(5)
N3 0.030(8) 0.025(7) 0.034(8) 0.002(6) 0.016(7) 0.003(6)
N4 0.036(8) 0.014(6) 0.019(7) 0.005(5) 0.014(6) 0.003(6)
N5 0.043(9) 0.014(6) 0.028(8) 0.003(5) 0.015(7) -0.010(6)
N6 0.120(18) 0.045(11) 0.054(12) -0.008(9) 0.041(12) -0.030(11)
N7 0.028(8) 0.055(9) 0.013(7) -0.021(6) 0.002(6) -0.015(7)
N8 0.012(7) 0.035(8) 0.030(8) -0.013(6) 0.006(6) 0.003(6)
N9 0.032(9) 0.019(7) 0.032(8) -0.008(6) 0.000(7) -0.007(6)
C1 0.019(10) 0.026(9) 0.039(10) -0.009(7) 0.008(8) 0.005(7)
C2 0.025(10) 0.024(9) 0.027(9) -0.005(6) 0.008(7) -0.007(7)
C3 0.024(9) 0.021(8) 0.020(8) -0.014(6) 0.011(7) -0.001(7)
C4 0.028(10) 0.026(9) 0.039(10) -0.015(7) 0.016(8) -0.013(8)
C5 0.017(8) 0.017(8) 0.030(9) -0.012(6) 0.015(7) -0.002(6)
C6 0.033(11) 0.027(9) 0.031(9) -0.010(7) 0.022(8) -0.009(7)
C7 0.025(10) 0.032(10) 0.046(11) -0.017(8) 0.015(9) -0.003(7)
C8 0.034(11) 0.032(10) 0.046(11) -0.023(8) 0.017(9) -0.022(8)
C9 0.022(9) 0.014(8) 0.054(11) -0.006(7) 0.029(8) 0.000(7)
C10 0.036(11) 0.016(8) 0.043(10) -0.001(7) 0.029(9) -0.005(7)
C11 0.039(9) 0.023(8) 0.003(7) 0.000(6) 0.001(6) 0.002(7)
C12 0.027(9) 0.018(8) 0.007(7) -0.002(6) 0.002(7) 0.008(6)
C13 0.028(10) 0.026(9) 0.014(8) 0.007(6) 0.006(7) 0.009(7)
C14 0.032(10) 0.015(8) 0.018(8) -0.012(6) 0.015(7) -0.007(7)
C15 0.031(10) 0.020(8) 0.015(8) 0.004(6) 0.005(7) 0.000(7)
C16 0.048(11) 0.009(7) 0.012(8) 0.004(6) 0.007(7) -0.005(7)
C17 0.078(15) 0.040(11) 0.017(9) -0.006(8) 0.003(9) 0.006(10)
C18 0.095(19) 0.041(12) 0.020(10) -0.004(8) 0.001(11) 0.014(12)
C19 0.114(16) 0.044(11) 0.029(10) 0.005(8) 0.018(11) -0.025(12)
C20 0.063(14) 0.038(11) 0.033(11) 0.004(8) 0.019(10) -0.023(9)
C21 0.038(11) 0.036(10) 0.034(10) -0.001(8) 0.026(9) -0.005(8)
C22 0.022(9) 0.022(8) 0.025(9) -0.003(6) 0.006(7) 0.000(7)
C23 0.015(9) 0.030(9) 0.035(10) -0.011(7) 0.012(8) -0.001(7)
C24 0.013(10) 0.064(12) 0.049(12) 0.002(9) 0.017(9) 0.006(9)
C25 0.022(9) 0.029(9) 0.017(8) -0.008(6) 0.004(7) -0.001(7)
C26 0.027(10) 0.017(8) 0.023(9) -0.005(6) 0.005(7) -0.011(7)
C27 0.051(13) 0.028(10) 0.048(12) -0.015(8) 0.023(10) -0.012(8)
C28 0.026(10) 0.039(10) 0.037(11) -0.022(8) 0.000(8) -0.004(8)
C29 0.028(10) 0.031(10) 0.041(11) -0.006(8) 0.011(8) -0.013(8)
C30 0.040(12) 0.027(9) 0.033(10) -0.009(7) 0.016(9) -0.023(8)

loop_
_atom_type_symbol
_atom_type_description
_atom_type_scat_dispersion_real
_atom_type_scat_dispersion_imag
_atom_type_scat_source
C C 0.0033 0.0016 'International Tables Vol C Tables 4.2.6.8 and 6.1.1.4'
H H 0.0000 0.0000 'International Tables Vol C Tables 4.2.6.8 and 6.1.1.4'
Cl Cl 0.1484 0.1585 'International Tables Vol C Tables 4.2.6.8 and 6.1.1.4'
N N 0.0061 0.0033 'International Tables Vol C Tables 4.2.6.8 and 6.1.1.4'
O O 0.0106 0.0060 'International Tables Vol C Tables 4.2.6.8 and 6.1.1.4'
Pb Pb -3.3944 10.1111 'International Tables Vol C Tables 4.2.6.8 and 6.1.1.4'

loop_
_geom_angle_atom_site_label_1
_geom_angle_atom_site_label_2
_geom_angle_atom_site_label_3
_geom_angle
_geom_angle_site_symmetry_1
_geom_angle_site_symmetry_3
N4 Pb1 O5 68.7(3) . .
N4 Pb1 O1 76.2(4) . .
O5 Pb1 O1 71.7(3) . .
N4 Pb1 N1 87.3(4) . .
O5 Pb1 N1 135.7(3) . .
O1 Pb1 N1 66.6(3) . .
N5 Pb2 O4 101.9(4) 4_656 .
N5 Pb2 O8 65.3(3) 4_656 4_656
O4 Pb2 O8 161.5(3) . 4_656
N5 Pb2 N2 82.0(4) 4_656 .
O4 Pb2 N2 66.7(3) . .
O8 Pb2 N2 97.3(3) 4_656 .
N5 Pb2 N3 76.7(4) 4_656 1_655
O4 Pb2 N3 72.1(3) . 1_655
O8 Pb2 N3 115.2(3) 4_656 1_655
N2 Pb2 N3 127.9(4) . 1_655
O7 Pb3 O9 88.7(4) 3_445 .
O7 Pb3 N9 89.7(4) 3_445 1_655
O9 Pb3 N9 79.1(4) . 1_655
O7 Pb3 O6 68.6(3) 3_445 3_445
O9 Pb3 O6 153.6(4) . 3_445
N9 Pb3 O6 87.1(4) 1_655 3_445
O7 Pb3 O5 170.0(3) 3_445 .
O9 Pb3 O5 82.1(4) . .
N9 Pb3 O5 84.7(3) 1_655 .
O6 Pb3 O5 119.2(3) 3_445 .
O7 Pb3 N7 77.5(4) 3_445 .
O9 Pb3 N7 65.3(4) . .
N9 Pb3 N7 142.1(4) 1_655 .
O6 Pb3 N7 119.5(4) 3_445 .
O5 Pb3 N7 102.0(3) . .
O12 Pb4 O8 68.8(3) 1_655 1_656
O12 Pb4 Cl1 86.3(3) 1_655 .
O8 Pb4 Cl1 79.3(2) 1_656 .
O12 Pb4 O10 149.4(3) 1_655 .
O8 Pb4 O10 80.6(3) 1_656 .
Cl1 Pb4 O10 87.5(3) . .
O12 Pb4 N8 64.6(3) 1_655 1_655
O8 Pb4 N8 130.0(3) 1_656 1_655
Cl1 Pb4 N8 80.7(3) . 1_655
O10 Pb4 N8 143.3(3) . 1_655
C1 O1 Pb1 120.2(9) . .
C1 O2 H2 109.4 . .
C4 O4 Pb2 116.7(9) . .
C11 O5 Pb1 120.3(8) . .
C11 O5 Pb3 98.0(8) . .
Pb1 O5 Pb3 141.7(4) . .
C11 O6 Pb3 153.8(10) . 3_445
C14 O7 Pb3 159.1(9) . 3_445
C14 O8 Pb4 100.9(7) . 1_454
C14 O8 Pb2 118.9(8) . 4_455
Pb4 O8 Pb2 115.9(4) 1_454 4_455
C21 O9 Pb3 120.4(11) . .
C21 O10 Pb4 107.6(9) . .
C24 O11 H11 109.4 . .
C24 O12 Pb4 122.8(10) . 1_455
C2 N1 C5 106.0(11) . .
C2 N1 Pb1 112.4(8) . .
C5 N1 Pb1 140.6(9) . .
C3 N2 C5 105.5(11) . .
C3 N2 Pb2 109.4(8) . .
C5 N2 Pb2 141.7(9) . .
C10 N3 C9 114.1(13) . .
C10 N3 Pb2 120.6(10) . 1_455
C9 N3 Pb2 125.4(9) . 1_455
C15 N4 C12 105.2(12) . .
C15 N4 Pb1 140.0(9) . .
C12 N4 Pb1 114.5(8) . .
C15 N5 C13 106.5(11) . .
C15 N5 Pb2 134.3(9) . 4_455
C13 N5 Pb2 117.8(9) . 4_455
C19 N6 C20 116(2) . .
C22 N7 C25 103.7(12) . .
C22 N7 Pb3 112.4(10) . .
C25 N7 Pb3 142.7(9) . .
C25 N8 C23 103.8(12) . .
C25 N8 Pb4 143.8(10) . 1_455
C23 N8 Pb4 112.3(9) . 1_455
C29 N9 C30 117.1(15) . .
C29 N9 Pb3 119.7(10) . 1_455
C30 N9 Pb3 122.3(10) . 1_455
O1 C1 O2 119.7(13) . .
O1 C1 C2 119.3(13) . .
O2 C1 C2 121.0(14) . .
N1 C2 C3 108.7(12) . .
N1 C2 C1 120.3(13) . .
C3 C2 C1 131.0(14) . .
N2 C3 C2 108.1(12) . .
N2 C3 C4 120.5(12) . .
C2 C3 C4 131.3(13) . .
O4 C4 O3 121.5(14) . .
O4 C4 C3 120.7(13) . .
O3 C4 C3 117.8(13) . .
N1 C5 N2 111.6(11) . .
N1 C5 C6 122.4(12) . .
N2 C5 C6 125.9(12) . .
C10 C6 C7 118.6(14) . .
C10 C6 C5 120.2(13) . .
C7 C6 C5 120.9(14) . .
C6 C7 C8 118.0(15) . .
C6 C7 H7 121.0 . .
C8 C7 H7 121.0 . .
C9 C8 C7 119.9(14) . .
C9 C8 H8 120.0 . .
C7 C8 H8 120.0 . .
C8 C9 N3 124.1(13) . .
C8 C9 H9 118.0 . .
N3 C9 H9 118.0 . .
N3 C10 C6 125.3(14) . .
N3 C10 H10 117.4 . .
C6 C10 H10 117.4 . .
O6 C11 O5 122.4(13) . .
O6 C11 C12 121.2(12) . .
O5 C11 C12 116.4(12) . .
N4 C12 C13 108.2(12) . .
N4 C12 C11 119.7(11) . .
C13 C12 C11 132.1(13) . .
N5 C13 C12 106.7(12) . .
N5 C13 C14 118.3(12) . .
C12 C13 C14 134.8(13) . .
O7 C14 O8 123.7(12) . .
O7 C14 C13 121.9(13) . .
O8 C14 C13 113.7(11) . .
N5 C15 N4 113.5(12) . .
N5 C15 C16 122.0(12) . .
N4 C15 C16 124.5(13) . .
C20 C16 C17 121.2(15) . .
C20 C16 C15 120.2(14) . .
C17 C16 C15 118.5(16) . .
C16 C17 C18 118.0(19) . .
C16 C17 H17 121.0 . .
C18 C17 H17 121.0 . .
C19 C18 C17 115.4(19) . .
C19 C18 H18A 122.3 . .
C17 C18 H18A 122.3 . .
N6 C19 C18 128(2) . .
N6 C19 H19 116.2 . .
C18 C19 H19 116.2 . .
C16 C20 N6 121.5(18) . .
C16 C20 H20 119.3 . .
N6 C20 H20 119.3 . .
O9 C21 O10 121.9(15) . .
O9 C21 C22 121.6(15) . .
O10 C21 C22 116.5(13) . .
N7 C22 C23 108.1(13) . .
N7 C22 C21 118.8(13) . .
C23 C22 C21 133.1(13) . .
N8 C23 C22 109.8(13) . .
N8 C23 C24 120.3(12) . .
C22 C23 C24 129.9(14) . .
O12 C24 O11 119.8(16) . .
O12 C24 C23 119.8(14) . .
O11 C24 C23 120.4(13) . .
N8 C25 N7 114.5(13) . .
N8 C25 C26 124.3(13) . .
N7 C25 C26 121.2(12) . .
C30 C26 C27 118.0(15) . .
C30 C26 C25 120.3(13) . .
C27 C26 C25 121.4(15) . .
C28 C27 C26 120.1(17) . .
C28 C27 H27 119.9 . .
C26 C27 H27 119.9 . .
C27 C28 C29 116.4(15) . .
C27 C28 H28 121.8 . .
C29 C28 H28 121.8 . .
N9 C29 C28 123.5(15) . .
N9 C29 H29 118.3 . .
C28 C29 H29 118.3 . .
C26 C30 N9 124.4(15) . .
C26 C30 H30 117.8 . .
N9 C30 H30 117.8 . .

loop_
_geom_bond_atom_site_label_1
_geom_bond_atom_site_label_2
_geom_bond_distance
_geom_bond_site_symmetry_2
Pb1 N4 2.423(11) .
Pb1 O5 2.425(9) .
Pb1 O1 2.463(10) .
Pb1 N1 2.575(11) .
Pb2 N5 2.393(12) 4_656
Pb2 O4 2.498(9) .
Pb2 O8 2.534(9) 4_656
Pb2 N2 2.610(11) .
Pb2 N3 2.721(13) 1_655
Pb3 O7 2.469(10) 3_445
Pb3 O9 2.493(10) .
Pb3 N9 2.579(13) 1_655
Pb3 O6 2.623(10) 3_445
Pb3 O5 2.625(9) .
Pb3 N7 2.630(12) .
Pb4 O12 2.492(10) 1_655
Pb4 O8 2.527(9) 1_656
Pb4 Cl1 2.616(4) .
Pb4 O10 2.629(10) .
Pb4 N8 2.674(11) 1_655
O1 C1 1.245(17) .
O2 C1 1.313(16) .
O2 H2 0.8198 .
O3 C4 1.299(16) .
O4 C4 1.261(16) .
O5 C11 1.256(15) .
O6 C11 1.224(16) .
O6 Pb3 2.623(10) 3_445
O7 C14 1.245(15) .
O7 Pb3 2.469(10) 3_445
O8 C14 1.269(16) .
O8 Pb4 2.527(9) 1_454
O8 Pb2 2.534(9) 4_455
O9 C21 1.207(16) .
O10 C21 1.284(18) .
O11 C24 1.299(18) .
O11 H11 0.8201 .
O12 C24 1.228(16) .
O12 Pb4 2.492(10) 1_455
N1 C2 1.349(17) .
N1 C5 1.349(15) .
N2 C3 1.360(16) .
N2 C5 1.360(16) .
N3 C10 1.345(16) .
N3 C9 1.349(18) .
N3 Pb2 2.721(13) 1_455
N4 C15 1.340(16) .
N4 C12 1.368(16) .
N5 C15 1.315(17) .
N5 C13 1.376(16) .
N5 Pb2 2.393(12) 4_455
N6 C19 1.32(3) .
N6 C20 1.37(2) .
N7 C22 1.341(17) .
N7 C25 1.361(18) .
N8 C25 1.326(16) .
N8 C23 1.337(17) .
N8 Pb4 2.674(11) 1_455
N9 C29 1.305(18) .
N9 C30 1.347(19) .
N9 Pb3 2.579(13) 1_455
C1 C2 1.474(19) .
C2 C3 1.385(19) .
C3 C4 1.473(19) .
C5 C6 1.480(18) .
C6 C10 1.34(2) .
C6 C7 1.341(19) .
C7 C8 1.389(19) .
C7 H7 0.9300 .
C8 C9 1.31(2) .
C8 H8 0.9300 .
C9 H9 0.9300 .
C10 H10 0.9300 .
C11 C12 1.498(18) .
C12 C13 1.400(17) .
C13 C14 1.498(19) .
C15 C16 1.499(18) .
C16 C20 1.37(2) .
C16 C17 1.38(2) .
C17 C18 1.44(2) .
C17 H17 0.9300 .
C18 C19 1.36(3) .
C18 H18A 0.9300 .
C19 H19 0.9300 .
C20 H20 0.9300 .
C21 C22 1.48(2) .
C22 C23 1.390(19) .
C23 C24 1.48(2) .
C25 C26 1.510(19) .
C26 C30 1.32(2) .
C26 C27 1.377(19) .
C27 C28 1.37(2) .
C27 H27 0.9300 .
C28 C29 1.39(2) .
C28 H28 0.9300 .
C29 H29 0.9300 .
C30 H30 0.9300 .

loop_
_geom_torsion_atom_site_label_1
_geom_torsion_atom_site_label_2
_geom_torsion_atom_site_label_3
_geom_torsion_atom_site_label_4
_geom_torsion
_geom_torsion_site_symmetry_1
N4 Pb1 O1 C1 103.3(12) .
O5 Pb1 O1 C1 175.1(12) .
N1 Pb1 O1 C1 10.3(11) .
N5 Pb2 O4 C4 95.5(11) 4_656
O8 Pb2 O4 C4 51.0(17) 4_656
N2 Pb2 O4 C4 19.8(10) .
N3 Pb2 O4 C4 167.2(11) 1_655
N4 Pb1 O5 C11 -5.9(11) .
O1 Pb1 O5 C11 -87.8(11) .
N1 Pb1 O5 C11 -67.7(12) .
N4 Pb1 O5 Pb3 177.0(8) .
O1 Pb1 O5 Pb3 95.0(7) .
N1 Pb1 O5 Pb3 115.2(7) .
O7 Pb3 O5 C11 153.5(17) 3_445
O9 Pb3 O5 C11 177.0(9) .
N9 Pb3 O5 C11 97.4(9) 1_655
O6 Pb3 O5 C11 13.6(10) 3_445
N7 Pb3 O5 C11 -120.4(9) .
O7 Pb3 O5 Pb1 -29(2) 3_445
O9 Pb3 O5 Pb1 -5.5(7) .
N9 Pb3 O5 Pb1 -85.1(7) 1_655
O6 Pb3 O5 Pb1 -168.9(6) 3_445
N7 Pb3 O5 Pb1 57.1(7) .
O7 Pb3 O9 C21 -87.1(13) 3_445
N9 Pb3 O9 C21 -177.1(13) 1_655
O6 Pb3 O9 C21 -117.2(13) 3_445
O5 Pb3 O9 C21 96.8(13) .
N7 Pb3 O9 C21 -10.3(12) .
O12 Pb4 O10 C21 164.3(9) 1_655
O8 Pb4 O10 C21 165.5(10) 1_656
Cl1 Pb4 O10 C21 85.9(10) .
N8 Pb4 O10 C21 15.1(13) 1_655
N4 Pb1 N1 C2 -83.6(9) .
O5 Pb1 N1 C2 -28.3(11) .
O1 Pb1 N1 C2 -7.5(9) .
N4 Pb1 N1 C5 110.2(15) .
O5 Pb1 N1 C5 165.5(13) .
O1 Pb1 N1 C5 -173.7(16) .
N5 Pb2 N2 C3 -126.2(10) 4_656
O4 Pb2 N2 C3 -19.5(9) .
O8 Pb2 N2 C3 170.0(9) 4_656
N3 Pb2 N2 C3 -60.0(10) 1_655
N5 Pb2 N2 C5 79.4(15) 4_656
O4 Pb2 N2 C5 -173.9(16) .
O8 Pb2 N2 C5 15.6(15) 4_656
N3 Pb2 N2 C5 145.6(14) 1_655
O5 Pb1 N4 C15 175.7(16) .
O1 Pb1 N4 C15 -108.9(15) .
N1 Pb1 N4 C15 -42.4(15) .
O5 Pb1 N4 C12 3.3(9) .
O1 Pb1 N4 C12 78.7(9) .
N1 Pb1 N4 C12 145.2(9) .
O7 Pb3 N7 C22 104.2(11) 3_445
O9 Pb3 N7 C22 9.8(10) .
N9 Pb3 N7 C22 31.3(13) 1_655
O6 Pb3 N7 C22 160.5(9) 3_445
O5 Pb3 N7 C22 -65.6(11) .
O7 Pb3 N7 C25 -91.1(17) 3_445
O9 Pb3 N7 C25 174.5(18) .
N9 Pb3 N7 C25 -164.0(15) 1_655
O6 Pb3 N7 C25 -34.8(18) 3_445
O5 Pb3 N7 C25 99.1(17) .
Pb1 O1 C1 O2 169.2(10) .
Pb1 O1 C1 C2 -11.6(19) .
C5 N1 C2 C3 -1.7(16) .
Pb1 N1 C2 C3 -172.7(9) .
C5 N1 C2 C1 176.5(13) .
Pb1 N1 C2 C1 5.5(16) .
O1 C1 C2 N1 4(2) .
O2 C1 C2 N1 -177.3(14) .
O1 C1 C2 C3 -178.7(15) .
O2 C1 C2 C3 0(3) .
C5 N2 C3 C2 0.8(16) .
Pb2 N2 C3 C2 -163.0(9) .
C5 N2 C3 C4 -175.8(13) .
Pb2 N2 C3 C4 20.3(16) .
N1 C2 C3 N2 0.6(17) .
C1 C2 C3 N2 -177.4(15) .
N1 C2 C3 C4 176.7(14) .
C1 C2 C3 C4 -1(3) .
Pb2 O4 C4 O3 164.1(12) .
Pb2 O4 C4 C3 -17.7(18) .
N2 C3 C4 O4 -3(2) .
C2 C3 C4 O4 -179.0(15) .
N2 C3 C4 O3 175.0(13) .
C2 C3 C4 O3 -1(2) .
C2 N1 C5 N2 2.3(16) .
Pb1 N1 C5 N2 169.1(10) .
C2 N1 C5 C6 -175.3(13) .
Pb1 N1 C5 C6 -9(2) .
C3 N2 C5 N1 -2.0(16) .
Pb2 N2 C5 N1 153.0(11) .
C3 N2 C5 C6 175.5(14) .
Pb2 N2 C5 C6 -30(2) .
N1 C5 C6 C10 -29(2) .
N2 C5 C6 C10 153.5(15) .
N1 C5 C6 C7 145.5(15) .
N2 C5 C6 C7 -32(2) .
C10 C6 C7 C8 -3(2) .
C5 C6 C7 C8 -177.7(14) .
C6 C7 C8 C9 2(2) .
C7 C8 C9 N3 -1(3) .
C10 N3 C9 C8 1(2) .
Pb2 N3 C9 C8 -177.7(12) 1_455
C9 N3 C10 C6 -3(2) .
Pb2 N3 C10 C6 176.4(11) 1_455
C7 C6 C10 N3 4(2) .
C5 C6 C10 N3 178.5(13) .
Pb3 O6 C11 O5 -141.3(19) 3_445
Pb3 O6 C11 C12 40(3) 3_445
Pb1 O5 C11 O6 -171.3(12) .
Pb3 O5 C11 O6 6.9(17) .
Pb1 O5 C11 C12 7.2(17) .
Pb3 O5 C11 C12 -174.5(10) .
C15 N4 C12 C13 0.8(15) .
Pb1 N4 C12 C13 175.8(9) .
C15 N4 C12 C11 -176.2(12) .
Pb1 N4 C12 C11 -1.2(16) .
O6 C11 C12 N4 174.6(15) .
O5 C11 C12 N4 -4(2) .
O6 C11 C12 C13 -2(3) .
O5 C11 C12 C13 179.9(14) .
C15 N5 C13 C12 -0.1(16) .
Pb2 N5 C13 C12 168.1(9) 4_455
C15 N5 C13 C14 174.7(13) .
Pb2 N5 C13 C14 -17.2(17) 4_455
N4 C12 C13 N5 -0.4(16) .
C11 C12 C13 N5 176.1(14) .
N4 C12 C13 C14 -174.0(15) .
C11 C12 C13 C14 3(3) .
Pb3 O7 C14 O8 -171(2) 3_445
Pb3 O7 C14 C13 19(4) 3_445
Pb4 O8 C14 O7 -22.5(16) 1_454
Pb2 O8 C14 O7 -150.4(11) 4_455
Pb4 O8 C14 C13 148.3(10) 1_454
Pb2 O8 C14 C13 20.5(15) 4_455
N5 C13 C14 O7 168.3(13) .
C12 C13 C14 O7 -19(3) .
N5 C13 C14 O8 -2.8(19) .
C12 C13 C14 O8 170.2(15) .
C13 N5 C15 N4 0.7(17) .
Pb2 N5 C15 N4 -164.7(10) 4_455
C13 N5 C15 C16 -177.8(13) .
Pb2 N5 C15 C16 17(2) 4_455
C12 N4 C15 N5 -0.9(17) .
Pb1 N4 C15 N5 -173.8(10) .
C12 N4 C15 C16 177.5(14) .
Pb1 N4 C15 C16 5(2) .
N5 C15 C16 C20 -102.8(18) .
N4 C15 C16 C20 78.9(19) .
N5 C15 C16 C17 74.3(19) .
N4 C15 C16 C17 -104.0(17) .
C20 C16 C17 C18 -2(2) .
C15 C16 C17 C18 -179.4(13) .
C16 C17 C18 C19 3(2) .
C20 N6 C19 C18 0(3) .
C17 C18 C19 N6 -2(3) .
C17 C16 C20 N6 0(2) .
C15 C16 C20 N6 177.4(14) .
C19 N6 C20 C16 1(2) .
Pb3 O9 C21 O10 -170.4(11) .
Pb3 O9 C21 C22 10(2) .
Pb4 O10 C21 O9 -8.7(19) .
Pb4 O10 C21 C22 171.2(10) .
C25 N7 C22 C23 0.3(17) .
Pb3 N7 C22 C23 170.8(9) .
C25 N7 C22 C21 179.6(13) .
Pb3 N7 C22 C21 -9.9(17) .
O9 C21 C22 N7 1(2) .
O10 C21 C22 N7 -178.9(14) .
O9 C21 C22 C23 -179.9(16) .
O10 C21 C22 C23 0(3) .
C25 N8 C23 C22 1.5(16) .
Pb4 N8 C23 C22 179.2(9) 1_455
C25 N8 C23 C24 -178.5(14) .
Pb4 N8 C23 C24 -0.8(18) 1_455
N7 C22 C23 N8 -1.2(18) .
C21 C22 C23 N8 179.6(15) .
N7 C22 C23 C24 178.8(16) .
C21 C22 C23 C24 0(3) .
Pb4 O12 C24 O11 -173.0(11) 1_455
Pb4 O12 C24 C23 6(2) 1_455
N8 C23 C24 O12 -3(2) .
C22 C23 C24 O12 176.8(16) .
N8 C23 C24 O11 175.8(15) .
C22 C23 C24 O11 -4(3) .
C23 N8 C25 N7 -1.4(17) .
Pb4 N8 C25 N7 -177.8(11) 1_455
C23 N8 C25 C26 -179.5(13) .
Pb4 N8 C25 C26 4(3) 1_455
C22 N7 C25 N8 0.7(18) .
Pb3 N7 C25 N8 -164.7(11) .
C22 N7 C25 C26 178.9(13) .
Pb3 N7 C25 C26 13(3) .
N8 C25 C26 C30 15(2) .
N7 C25 C26 C30 -162.6(14) .
N8 C25 C26 C27 -159.7(15) .
N7 C25 C26 C27 22(2) .
C30 C26 C27 C28 4(2) .
C25 C26 C27 C28 179.3(14) .
C26 C27 C28 C29 -6(2) .
C30 N9 C29 C28 -6(2) .
Pb3 N9 C29 C28 -175.7(12) 1_455
C27 C28 C29 N9 8(2) .
C27 C26 C30 N9 -3(2) .
C25 C26 C30 N9 -177.8(14) .
C29 N9 C30 C26 4(2) .
Pb3 N9 C30 C26 172.8(11) 1_455
